data_1524058
loop_
_publ_author_name
'Belyavina, N.N.'
'Markiv, V.Ya.'

_publ_section_title
;
 Crystal structure of Sc Fe6 Ga6 and some compounds crystallizing in the
 Th Mn12 and Th2 Zn17 type
;
_journal_name_full
;
Dopovidi Akademii Nauk Ukrains'koi RSR, Seriya B: Geologichni, Khimichni ta 
Biologichni Nauki
;
_journal_page_first 30
_journal_page_last 33
_journal_volume 1982
_journal_year 1982
_chemical_formula_sum 'Co8.83 Ga8.17 Sc2'
_chemical_name_systematic '(Co8.83 Ga8.17) Sc2'
_space_group_IT_number 166
_symmetry_space_group_name_Hall '-R 3 2"'
_symmetry_space_group_name_H-M 'R -3 m :H'
_cell_angle_alpha 90
_cell_angle_beta 90
_cell_angle_gamma 120
_cell_formula_units_Z 3
_cell_length_a 8.67
_cell_length_b 8.67
_cell_length_c 12.12
_cell_volume 788.990
_citation_journal_id_ASTM DANND6
_cod_data_source_file Belyavina_DANND6_1982_1029.cif
_cod_data_source_block Co8.83Ga8.17Sc2
_cod_original_cell_volume 788.9899
_cod_database_code 1524058

loop_
_symmetry_equiv_pos_as_xyz
x,y,z
-y,x-y,z
-x+y,-x,z
y,x,-z
-x,-x+y,-z
x-y,-y,-z
-x,-y,-z
y,-x+y,-z
x-y,x,-z
-y,-x,z
x,x-y,z
-x+y,y,z
x+2/3,y+1/3,z+1/3
-y+2/3,x-y+1/3,z+1/3
-x+y+2/3,-x+1/3,z+1/3
y+2/3,x+1/3,-z+1/3
-x+2/3,-x+y+1/3,-z+1/3
x-y+2/3,-y+1/3,-z+1/3
-x+2/3,-y+1/3,-z+1/3
y+2/3,-x+y+1/3,-z+1/3
x-y+2/3,x+1/3,-z+1/3
-y+2/3,-x+1/3,z+1/3
x+2/3,x-y+1/3,z+1/3
-x+y+2/3,y+1/3,z+1/3
x+1/3,y+2/3,z+2/3
-y+1/3,x-y+2/3,z+2/3
-x+y+1/3,-x+2/3,z+2/3
y+1/3,x+2/3,-z+2/3
-x+1/3,-x+y+2/3,-z+2/3
x-y+1/3,-y+2/3,-z+2/3
-x+1/3,-y+2/3,-z+2/3
y+1/3,-x+y+2/3,-z+2/3
x-y+1/3,x+2/3,-z+2/3
-y+1/3,-x+2/3,z+2/3
x+1/3,x-y+2/3,z+2/3
-x+y+1/3,y+2/3,z+2/3

loop_
_atom_site_label
_atom_site_type_symbol
_atom_site_fract_x
_atom_site_fract_y
_atom_site_fract_z
_atom_site_occupancy
_atom_site_U_iso_or_equiv
Co2 Co 0.5 0 0.5 0.52 0.0
Co3 Co 0.329 0 0 0.52 0.0
Ga3 Ga 0.329 0 0 0.48 0.0
Sc1 Sc 0 0 0.31 1 0.0
Ga1 Ga 0 0 0.099 0.48 0.0
Co4 Co 0.163 0.837 0.498 0.52 0.0
Ga2 Ga 0.5 0 0.5 0.48 0.0
Ga4 Ga 0.163 0.837 0.498 0.48 0.0
Co1 Co 0 0 0.099 0.52 0.0
